data_7155476
loop_
_publ_author_name
'Koto, Yuma'
'Shibahara, Fumitoshi'
'Murai, Toshiaki'

_publ_section_title
;
 Imidazo[1,5-a]pyridin-3-ylidenes as \p-accepting carbene ligands:
 substituent effects on properties of N-heterocyclic carbenes.
;
_journal_issue 8
_journal_name_full 'Organic &amp; biomolecular chemistry'
_journal_page_first 1810
_journal_page_last 1820
_journal_paper_doi 10.1039/c6ob02827f
_journal_volume 15
_journal_year 2017
_chemical_formula_moiety 'C15 H14 N2 O Se'
_chemical_formula_sum 'C15 H14 N2 O Se'
_chemical_formula_weight 317.24
_chemical_name_systematic
; 
 ? 
;
_space_group_IT_number 2
_symmetry_cell_setting triclinic
_symmetry_space_group_name_Hall '-P 1'
_symmetry_space_group_name_H-M 'P -1'
_atom_sites_solution_hydrogens geom
_atom_sites_solution_primary direct
_atom_sites_solution_secondary difmap
_audit_creation_method SHELXL-97
_audit_update_record
;
2016-11-07 deposited with the CCDC.
2017-01-25 downloaded from the CCDC.
;
_cell_angle_alpha 97.961(2)
_cell_angle_beta 106.050(4)
_cell_angle_gamma 95.085(3)
_cell_formula_units_Z 2
_cell_length_a 8.144(2)
_cell_length_b 9.039(3)
_cell_length_c 9.707(3)
_cell_measurement_reflns_used 2657
_cell_measurement_temperature 193(2)
_cell_measurement_theta_max 30.8409
_cell_measurement_theta_min 2.2155
_cell_volume 674.0(3)
_computing_structure_refinement 'SHELXL-97 (Sheldrick, 1997)'
_computing_structure_solution 'SHELXS-97 (Sheldrick, 1990)'
_diffrn_ambient_temperature 193(2)
_diffrn_measured_fraction_theta_full 0.986
_diffrn_measured_fraction_theta_max 0.986
_diffrn_measurement_device_type 'Rigaku/MSC Mercury CCD'
_diffrn_measurement_method \w
_diffrn_radiation_monochromator graphite
_diffrn_radiation_source 'fine-focus sealed tube'
_diffrn_radiation_type MoK\a
_diffrn_radiation_wavelength 0.71075
_diffrn_reflns_av_R_equivalents 0.0268
_diffrn_reflns_av_sigmaI/netI 0.0472
_diffrn_reflns_limit_h_max 10
_diffrn_reflns_limit_h_min -6
_diffrn_reflns_limit_k_max 10
_diffrn_reflns_limit_k_min -11
_diffrn_reflns_limit_l_max 12
_diffrn_reflns_limit_l_min -12
_diffrn_reflns_number 5428
_diffrn_reflns_theta_full 27.50
_diffrn_reflns_theta_max 27.50
_diffrn_reflns_theta_min 2.22
_exptl_absorpt_coefficient_mu 2.778
_exptl_absorpt_correction_T_max 0.4797
_exptl_absorpt_correction_T_min 0.3315
_exptl_absorpt_correction_type multi-scan
_exptl_absorpt_process_details '(Higashi, 1999)'
_exptl_crystal_colour yellow
_exptl_crystal_density_diffrn 1.563
_exptl_crystal_density_method 'not measured'
_exptl_crystal_description block
_exptl_crystal_F_000 320
_exptl_crystal_size_max 0.51
_exptl_crystal_size_mid 0.31
_exptl_crystal_size_min 0.31
_refine_diff_density_max 0.843
_refine_diff_density_min -0.745
_refine_diff_density_rms 0.082
_refine_ls_extinction_method none
_refine_ls_goodness_of_fit_ref 1.000
_refine_ls_hydrogen_treatment constr
_refine_ls_matrix_type full
_refine_ls_number_parameters 174
_refine_ls_number_reflns 3060
_refine_ls_number_restraints 0
_refine_ls_restrained_S_all 1.000
_refine_ls_R_factor_all 0.0367
_refine_ls_R_factor_gt 0.0330
_refine_ls_shift/su_max 0.001
_refine_ls_shift/su_mean 0.000
_refine_ls_structure_factor_coef Fsqd
_refine_ls_weighting_details 'calc w=1/[\s^2^(Fo^2^)+(0.0447P)^2^+0.0000P] where P=(Fo^2^+2Fc^2^)/3'
_refine_ls_weighting_scheme calc
_refine_ls_wR_factor_gt 0.0817
_refine_ls_wR_factor_ref 0.0828
_reflns_number_gt 2607
_reflns_number_total 3060
_reflns_threshold_expression >2sigma(I)
_cod_data_source_file c6ob02827f2.cif
_cod_data_source_block yk465
_cod_depositor_comments
;
The following automatic conversions were performed:

'_exptl_absorpt_correction_type' value 'Multi-scan' changed to
'multi-scan' according to
/usr/data/users/saulius/crontab/automatic-downloads/rss-feeds/RSC/lib/dictionaries/cif_core.dic
dictionary named 'cif_core.dic' version 2.4.2 from 2011-04-26.

Automatic conversion script
Id: cif_fix_values 4268 2015-11-12 08:31:59Z antanas 

 Adding full bibliography for 7155472--7155477.cif.
;
_cod_original_sg_symbol_H-M P-1
_cod_database_code 7155476

loop_
_symmetry_equiv_pos_as_xyz
'x, y, z'
'-x, -y, -z'

loop_
_atom_site_label
_atom_site_type_symbol
_atom_site_fract_x
_atom_site_fract_y
_atom_site_fract_z
_atom_site_U_iso_or_equiv
_atom_site_adp_type
_atom_site_occupancy
_atom_site_symmetry_multiplicity
_atom_site_calc_flag
_atom_site_refinement_flags
C1 C 0.3828(3) 0.1553(2) 0.8145(2) 0.0238(4) Uani 1 1 d .
N1 N 0.4323(2) 0.0358(2) 0.7365(2) 0.0246(4) Uani 1 1 d .
C2 C 0.5938(3) 0.0078(2) 0.8065(2) 0.0253(5) Uani 1 1 d .
N2 N 0.6455(2) 0.1111(2) 0.9323(2) 0.0233(4) Uani 1 1 d .
C3 C 0.8026(3) 0.1334(3) 1.0400(3) 0.0279(5) Uani 1 1 d .
H3 H 0.8866 0.0681 1.0344 0.033 Uiso 1 1 calc R
C4 C 0.8350(3) 0.2462(3) 1.1510(3) 0.0317(5) Uani 1 1 d .
H4 H 0.9430 0.2621 1.2243 0.038 Uiso 1 1 calc R
C5 C 0.7070(3) 0.3452(3) 1.1612(3) 0.0334(5) Uani 1 1 d .
H5 H 0.7318 0.4261 1.2407 0.040 Uiso 1 1 calc R
C6 C 0.5526(3) 0.3234(3) 1.0585(3) 0.0291(5) Uani 1 1 d .
H6 H 0.4682 0.3874 1.0668 0.035 Uiso 1 1 calc R
C7 C 0.5169(3) 0.2046(2) 0.9385(2) 0.0238(4) Uani 1 1 d .
Se1 Se 0.71774(3) -0.13531(3) 0.74760(3) 0.03532(11) Uani 1 1 d .
C8 C 0.3232(3) -0.0586(3) 0.6023(3) 0.0325(5) Uani 1 1 d .
H8 H 0.3390 -0.0160 0.5186 0.049 Uiso 1 1 calc R
H8A H 0.2022 -0.0622 0.6011 0.049 Uiso 1 1 calc R
H8B H 0.3552 -0.1607 0.5971 0.049 Uiso 1 1 calc R
C9 C 0.2224(3) 0.2211(2) 0.7623(2) 0.0244(5) Uani 1 1 d .
C10 C 0.1225(3) 0.2560(3) 0.8536(3) 0.0281(5) Uani 1 1 d .
H10 H 0.1555 0.2330 0.9493 0.034 Uiso 1 1 calc R
C11 C -0.0257(3) 0.3244(3) 0.8081(3) 0.0297(5) Uani 1 1 d .
H11 H -0.0928 0.3479 0.8722 0.036 Uiso 1 1 calc R
C12 C -0.0743(3) 0.3578(2) 0.6683(3) 0.0265(5) Uani 1 1 d .
C13 C 0.0266(3) 0.3252(2) 0.5761(3) 0.0265(5) Uani 1 1 d .
H13 H -0.0055 0.3497 0.4810 0.032 Uiso 1 1 calc R
C14 C 0.1734(3) 0.2574(2) 0.6222(2) 0.0261(5) Uani 1 1 d .
H14 H 0.2414 0.2354 0.5586 0.031 Uiso 1 1 calc R
O1 O -0.21739(19) 0.42354(19) 0.6109(2) 0.0359(4) Uani 1 1 d .
C15 C -0.3385(3) 0.4371(4) 0.6914(4) 0.0511(8) Uani 1 1 d .
H15 H -0.3802 0.3370 0.7057 0.077 Uiso 1 1 calc R
H15A H -0.4358 0.4829 0.6378 0.077 Uiso 1 1 calc R
H15B H -0.2829 0.5008 0.7862 0.077 Uiso 1 1 calc R

loop_
_atom_site_aniso_label
_atom_site_aniso_U_11
_atom_site_aniso_U_22
_atom_site_aniso_U_33
_atom_site_aniso_U_23
_atom_site_aniso_U_13
_atom_site_aniso_U_12
C1 0.0251(10) 0.0258(11) 0.0191(11) 0.0036(9) 0.0047(9) 0.0026(8)
N1 0.0259(9) 0.0258(10) 0.0197(10) 0.0034(8) 0.0032(8) 0.0028(7)
C2 0.0298(10) 0.0264(11) 0.0194(12) 0.0058(9) 0.0057(9) 0.0048(9)
N2 0.0240(8) 0.0272(10) 0.0182(10) 0.0052(8) 0.0047(7) 0.0038(7)
C3 0.0239(10) 0.0367(13) 0.0232(12) 0.0096(10) 0.0044(9) 0.0051(9)
C4 0.0262(11) 0.0421(14) 0.0208(13) 0.0057(11) -0.0003(9) -0.0033(10)
C5 0.0362(12) 0.0322(13) 0.0259(14) -0.0031(10) 0.0051(10) -0.0006(10)
C6 0.0302(11) 0.0295(12) 0.0269(13) 0.0032(10) 0.0085(10) 0.0035(9)
C7 0.0240(10) 0.0264(11) 0.0222(12) 0.0072(9) 0.0072(9) 0.0036(8)
Se1 0.04313(16) 0.03997(17) 0.02599(16) 0.00578(11) 0.01135(12) 0.01787(11)
C8 0.0362(12) 0.0309(13) 0.0238(13) -0.0010(10) 0.0009(10) 0.0031(10)
C9 0.0242(10) 0.0241(11) 0.0221(12) 0.0039(9) 0.0031(9) 0.0007(8)
C10 0.0313(11) 0.0329(12) 0.0211(12) 0.0091(10) 0.0070(10) 0.0037(9)
C11 0.0287(11) 0.0351(13) 0.0288(13) 0.0087(10) 0.0125(10) 0.0052(9)
C12 0.0255(10) 0.0255(11) 0.0263(13) 0.0060(9) 0.0039(9) 0.0017(8)
C13 0.0291(10) 0.0287(12) 0.0184(12) 0.0044(9) 0.0020(9) 0.0017(9)
C14 0.0275(10) 0.0300(12) 0.0195(12) 0.0019(9) 0.0064(9) 0.0028(9)
O1 0.0296(8) 0.0443(10) 0.0380(11) 0.0154(8) 0.0097(8) 0.0138(7)
C15 0.0401(14) 0.064(2) 0.063(2) 0.0276(17) 0.0238(15) 0.0251(13)

loop_
_atom_type_symbol
_atom_type_description
_atom_type_scat_dispersion_real
_atom_type_scat_dispersion_imag
_atom_type_scat_source
C C 0.0033 0.0016 'International Tables Vol C Tables 4.2.6.8 and 6.1.1.4'
H H 0.0000 0.0000 'International Tables Vol C Tables 4.2.6.8 and 6.1.1.4'
N N 0.0061 0.0033 'International Tables Vol C Tables 4.2.6.8 and 6.1.1.4'
O O 0.0106 0.0060 'International Tables Vol C Tables 4.2.6.8 and 6.1.1.4'
Se Se -0.0929 2.2259 'International Tables Vol C Tables 4.2.6.8 and 6.1.1.4'

loop_
_geom_angle_atom_site_label_1
_geom_angle_atom_site_label_2
_geom_angle_atom_site_label_3
_geom_angle
C7 C1 N1 106.58(18)
C7 C1 C9 128.5(2)
N1 C1 C9 124.71(19)
C2 N1 C1 111.66(18)
C2 N1 C8 122.90(19)
C1 N1 C8 125.26(18)
N1 C2 N2 104.87(19)
N1 C2 Se1 128.48(17)
N2 C2 Se1 126.65(17)
C2 N2 C3 127.97(19)
C2 N2 C7 110.38(18)
C3 N2 C7 121.58(19)
C4 C3 N2 119.8(2)
C3 C4 C5 120.4(2)
C6 C5 C4 120.5(2)
C5 C6 C7 119.8(2)
C1 C7 N2 106.50(19)
C1 C7 C6 135.5(2)
N2 C7 C6 118.0(2)
C10 C9 C14 118.7(2)
C10 C9 C1 120.6(2)
C14 C9 C1 120.61(19)
C9 C10 C11 121.3(2)
C12 C11 C10 119.4(2)
O1 C12 C11 124.8(2)
O1 C12 C13 115.4(2)
C11 C12 C13 119.8(2)
C14 C13 C12 120.4(2)
C13 C14 C9 120.4(2)
C12 O1 C15 117.42(19)

loop_
_geom_bond_atom_site_label_1
_geom_bond_atom_site_label_2
_geom_bond_distance
C1 C7 1.371(3)
C1 N1 1.386(3)
C1 C9 1.474(3)
N1 C2 1.366(3)
N1 C8 1.460(3)
C2 N2 1.368(3)
C2 Se1 1.834(2)
N2 C3 1.388(3)
N2 C7 1.412(3)
C3 C4 1.327(3)
C4 C5 1.447(3)
C5 C6 1.350(3)
C6 C7 1.416(3)
C9 C10 1.383(3)
C9 C14 1.401(3)
C10 C11 1.396(3)
C11 C12 1.388(3)
C12 O1 1.370(3)
C12 C13 1.393(3)
C13 C14 1.384(3)
O1 C15 1.421(3)

loop_
_geom_torsion_atom_site_label_1
_geom_torsion_atom_site_label_2
_geom_torsion_atom_site_label_3
_geom_torsion_atom_site_label_4
_geom_torsion
C7 C1 N1 C2 -0.3(2)
C9 C1 N1 C2 174.59(19)
C7 C1 N1 C8 174.94(19)
C9 C1 N1 C8 -10.2(3)
C1 N1 C2 N2 0.8(2)
C8 N1 C2 N2 -174.54(18)
C1 N1 C2 Se1 -179.01(15)
C8 N1 C2 Se1 5.7(3)
N1 C2 N2 C3 -177.93(18)
Se1 C2 N2 C3 1.9(3)
N1 C2 N2 C7 -1.0(2)
Se1 C2 N2 C7 178.78(14)
C2 N2 C3 C4 175.6(2)
C7 N2 C3 C4 -1.0(3)
N2 C3 C4 C5 0.7(3)
C3 C4 C5 C6 0.5(3)
C4 C5 C6 C7 -1.3(3)
N1 C1 C7 N2 -0.4(2)
C9 C1 C7 N2 -174.98(19)
N1 C1 C7 C6 176.9(2)
C9 C1 C7 C6 2.3(4)
C2 N2 C7 C1 0.9(2)
C3 N2 C7 C1 178.03(18)
C2 N2 C7 C6 -176.94(17)
C3 N2 C7 C6 0.2(3)
C5 C6 C7 C1 -176.1(2)
C5 C6 C7 N2 0.9(3)
C7 C1 C9 C10 -50.3(3)
N1 C1 C9 C10 136.0(2)
C7 C1 C9 C14 126.0(2)
N1 C1 C9 C14 -47.7(3)
C14 C9 C10 C11 0.8(3)
C1 C9 C10 C11 177.2(2)
C9 C10 C11 C12 0.1(3)
C10 C11 C12 O1 179.5(2)
C10 C11 C12 C13 -1.1(3)
O1 C12 C13 C14 -179.41(19)
C11 C12 C13 C14 1.1(3)
C12 C13 C14 C9 -0.1(3)
C10 C9 C14 C13 -0.8(3)
C1 C9 C14 C13 -177.18(19)
C11 C12 O1 C15 -10.2(3)
C13 C12 O1 C15 170.3(2)
